data_4320425
loop_
_publ_author_name
'Jaume Balsells'
'Patrick J. Carroll'
'Patrick J. Walsh'

_publ_section_title
;
 Achiral Tetrahydrosalen Ligands for the Synthesis of C2-Symmetric
 Titanium Complexes: A Structure and Diastereoselectivity Study
;
_journal_name_full 'Inorganic Chemistry'
_journal_page_first 5568
_journal_page_last 5574
_journal_paper_doi 10.1021/ic010456x
_journal_volume 40
_journal_year 2001
_chemical_formula_sum 'C40 H68 N2 O4 Ti'
_chemical_formula_weight 688.86
_chemical_name_systematic
;
?
;
_space_group_IT_number 14
_symmetry_cell_setting monoclinic
_symmetry_Int_Tables_number 14
_symmetry_space_group_name_Hall '-P 2yn'
_symmetry_space_group_name_H-M 'P 1 21/n 1'
_atom_sites_solution_hydrogens geom
_atom_sites_solution_primary direct
_atom_sites_solution_secondary difmap
_audit_creation_method SHELXL
_cell_angle_alpha 90.00
_cell_angle_beta 93.124(1)
_cell_angle_gamma 90.00
_cell_formula_units_Z 4
_cell_length_a 14.5777(2)
_cell_length_b 10.6529(1)
_cell_length_c 26.2556(2)
_cell_measurement_temperature 293(2)
_cell_volume 4071.30(7)
_computing_structure_refinement 'SHELXL-93 (Sheldrick, 1993)'
_computing_structure_solution 'SHELXS-86 (Sheldrick, 1990)'
_diffrn_ambient_temperature 293(2)
_diffrn_radiation_monochromator graphite
_diffrn_radiation_source 'fine-focus sealed tube'
_diffrn_radiation_type MoK\a
_diffrn_radiation_wavelength 0.71069
_diffrn_reflns_av_R_equivalents 0.0445
_diffrn_reflns_av_sigmaI/netI 0.0274
_diffrn_reflns_limit_h_max 17
_diffrn_reflns_limit_h_min -17
_diffrn_reflns_limit_k_max 12
_diffrn_reflns_limit_k_min -12
_diffrn_reflns_limit_l_max 30
_diffrn_reflns_limit_l_min -30
_diffrn_reflns_number 29253
_diffrn_reflns_theta_max 25.39
_diffrn_reflns_theta_min 2.52
_exptl_absorpt_coefficient_mu 0.249
_exptl_crystal_density_diffrn 1.124
_exptl_crystal_F_000 1504
_exptl_crystal_size_max 0.35
_exptl_crystal_size_mid 0.20
_exptl_crystal_size_min 0.15
_refine_diff_density_max 0.594
_refine_diff_density_min -0.476
_refine_diff_density_rms 0.055
_refine_ls_extinction_method none
_refine_ls_goodness_of_fit_all 1.151
_refine_ls_goodness_of_fit_obs 1.172
_refine_ls_matrix_type full
_refine_ls_number_parameters 442
_refine_ls_number_reflns 7170
_refine_ls_number_restraints 0
_refine_ls_restrained_S_all 1.151
_refine_ls_restrained_S_obs 1.172
_refine_ls_R_factor_all 0.0805
_refine_ls_R_factor_obs 0.0713
_refine_ls_shift/esd_max 0.002
_refine_ls_shift/esd_mean 0.000
_refine_ls_structure_factor_coef Fsqd
_refine_ls_weighting_details 'w=1/[\s^2^(Fo^2^)+(0.0592P)^2^+5.0029P] where P=(Fo^2^+2Fc^2^)/3'
_refine_ls_weighting_scheme calc
_refine_ls_wR_factor_all 0.1654
_refine_ls_wR_factor_obs 0.1598
_reflns_number_observed 6487
_reflns_number_total 7170
_reflns_observed_criterion >2sigma(I)
_cod_data_source_file ic010456x_2.cif
_cod_data_source_block shelxl
_cod_depositor_comments
;
The following automatic conversions were performed:

'_refine_ls_weighting_scheme' value 'calc
w=1/[\s^2^(Fo^2^)+(0.0592P)^2^+5.0029P] where P=(Fo^2^+2Fc^2^)/3' was
changed to 'calc'. New tag '_refine_ls_weighting_details' was
created. The value of the new tag was set to
'w=1/[\s^2^(Fo^2^)+(0.0592P)^2^+5.0029P] where P=(Fo^2^+2Fc^2^)/3'.

Automatic conversion script
Id: cif_fix_values 3143 2015-03-26 13:38:13Z robertas 
;
_cod_original_sg_symbol_H-M 'P 21/n '
_cod_database_code 4320425

loop_
_symmetry_equiv_pos_as_xyz
'x, y, z'
'-x+1/2, y+1/2, -z+1/2'
'-x, -y, -z'
'x-1/2, -y-1/2, z-1/2'

loop_
_atom_site_aniso_label
_atom_site_aniso_U_11
_atom_site_aniso_U_22
_atom_site_aniso_U_33
_atom_site_aniso_U_23
_atom_site_aniso_U_13
_atom_site_aniso_U_12
Ti 0.0310(3) 0.0280(3) 0.0267(3) -0.0003(2) 0.0000(2) 0.0002(2)
N1 0.0415(14) 0.0294(13) 0.0313(13) 0.0022(10) 0.0067(10) 0.0004(11)
N2 0.0280(12) 0.0374(14) 0.0312(13) -0.0003(10) 0.0014(9) 0.0014(10)
O1 0.0326(11) 0.0421(12) 0.0273(11) -0.0028(8) -0.0008(8) 0.0011(9)
O2 0.0425(12) 0.0272(10) 0.0303(11) -0.0033(8) 0.0051(8) -0.0041(9)
O3 0.0438(12) 0.0301(11) 0.0443(13) -0.0001(9) 0.0062(9) 0.0048(9)
O4 0.0394(12) 0.0477(14) 0.0359(12) -0.0002(9) -0.0059(9) -0.0017(10)
C1 0.045(2) 0.034(2) 0.039(2) 0.0044(13) 0.0017(13) 0.0107(14)
C2 0.042(2) 0.045(2) 0.034(2) 0.0060(13) -0.0001(13) 0.0113(14)
C3 0.0310(15) 0.044(2) 0.031(2) -0.0058(13) -0.0014(12) -0.0028(13)
C4 0.033(2) 0.038(2) 0.029(2) -0.0044(12) 0.0005(12) 0.0019(13)
C5 0.037(2) 0.052(2) 0.033(2) -0.0067(14) -0.0013(13) 0.0021(14)
C6 0.043(2) 0.061(2) 0.028(2) -0.0068(14) -0.0006(13) 0.006(2)
C7 0.039(2) 0.064(2) 0.035(2) -0.002(2) 0.0091(13) 0.004(2)
C8 0.034(2) 0.052(2) 0.029(2) -0.0022(13) 0.0031(12) 0.0025(14)
C9 0.034(2) 0.037(2) 0.026(2) -0.0024(12) 0.0012(11) 0.0032(12)
C10 0.055(2) 0.080(3) 0.029(2) -0.009(2) 0.0015(15) 0.008(2)
C11 0.125(4) 0.099(4) 0.034(2) 0.005(2) 0.000(2) 0.035(3)
C12 0.062(3) 0.182(6) 0.041(2) -0.033(3) -0.005(2) -0.007(3)
C13 0.074(3) 0.085(3) 0.041(2) -0.020(2) 0.005(2) 0.008(2)
C14 0.032(2) 0.074(3) 0.040(2) -0.001(2) 0.0063(13) 0.002(2)
C15 0.042(2) 0.071(3) 0.066(3) -0.002(2) -0.005(2) -0.012(2)
C16 0.038(2) 0.163(5) 0.052(3) -0.007(3) 0.011(2) -0.001(3)
C17 0.042(2) 0.074(3) 0.072(3) 0.005(2) -0.008(2) 0.011(2)
C18 0.052(2) 0.029(2) 0.039(2) -0.0026(13) 0.0111(14) -0.0071(14)
C19 0.038(2) 0.030(2) 0.035(2) 0.0000(12) 0.0028(12) 0.0007(12)
C20 0.0333(15) 0.031(2) 0.030(2) -0.0034(11) 0.0023(11) -0.0006(12)
C21 0.0325(15) 0.033(2) 0.031(2) -0.0012(12) 0.0028(12) -0.0004(12)
C22 0.036(2) 0.043(2) 0.033(2) -0.0023(13) 0.0027(12) 0.0011(14)
C23 0.039(2) 0.037(2) 0.035(2) -0.0067(13) -0.0013(13) 0.0036(13)
C24 0.042(2) 0.030(2) 0.040(2) -0.0054(13) 0.0010(13) -0.0011(13)
C25 0.039(2) 0.036(2) 0.033(2) 0.0034(12) 0.0042(12) -0.0022(13)
C26 0.062(2) 0.035(2) 0.045(2) 0.0041(14) 0.008(2) 0.002(2)
C27 0.058(2) 0.051(2) 0.039(2) 0.005(2) 0.012(2) -0.005(2)
C28 0.044(2) 0.049(2) 0.048(2) 0.007(2) -0.0024(15) -0.013(2)
C29 0.055(2) 0.046(2) 0.039(2) -0.0130(15) -0.0019(15) 0.003(2)
C30 0.160(6) 0.133(5) 0.086(4) -0.066(4) -0.076(4) 0.069(5)
C31 0.089(4) 0.122(5) 0.092(4) -0.060(4) 0.005(3) 0.026(3)
C32 0.296(10) 0.068(4) 0.081(4) -0.045(3) 0.063(5) -0.063(5)
C33 0.059(2) 0.037(2) 0.041(2) 0.0058(14) 0.015(2) -0.006(2)
C34 0.030(2) 0.066(2) 0.038(2) -0.001(2) 0.0044(13) -0.0036(15)
C35 0.036(2) 0.030(2) 0.055(2) -0.0032(14) -0.0005(14) 0.0028(13)
C36 0.059(2) 0.046(2) 0.069(3) -0.018(2) -0.002(2) 0.013(2)
C37 0.049(2) 0.036(2) 0.073(3) 0.012(2) -0.001(2) 0.002(2)
C38 0.049(3) 0.200(7) 0.056(3) -0.025(3) -0.026(2) 0.010(3)
C39 0.046(2) 0.209(7) 0.070(3) -0.021(4) -0.013(2) 0.014(3)
C40 0.062(3) 0.354(12) 0.039(3) 0.004(4) -0.011(2) 0.000(5)

loop_
_atom_site_label
_atom_site_type_symbol
_atom_site_fract_x
_atom_site_fract_y
_atom_site_fract_z
_atom_site_U_iso_or_equiv
_atom_site_thermal_displace_type
_atom_site_occupancy
_atom_site_calc_flag
_atom_site_refinement_flags
_atom_site_disorder_group
Ti Ti 0.77057(3) 0.25773(5) 0.50338(2) 0.0286(2) Uani 1 d . .
N1 N 0.7909(2) 0.0428(2) 0.51752(9) 0.0339(6) Uani 1 d . .
N2 N 0.8995(2) 0.2478(2) 0.56117(9) 0.0322(5) Uani 1 d . .
O1 O 0.70883(13) 0.2675(2) 0.56538(7) 0.0341(5) Uani 1 d . .
O2 O 0.85959(14) 0.2180(2) 0.45489(7) 0.0332(5) Uani 1 d . .
O3 O 0.78497(15) 0.4262(2) 0.49587(8) 0.0393(5) Uani 1 d . .
O4 O 0.66997(14) 0.2235(2) 0.46440(8) 0.0413(5) Uani 1 d . .
C1 C 0.8866(2) 0.0247(3) 0.53790(12) 0.0394(7) Uani 1 d . .
H1A H 0.9283(2) 0.0359(3) 0.51067(12) 0.052 Uiso 1 calc R .
H1B H 0.8941(2) -0.0602(3) 0.55085(12) 0.052 Uiso 1 calc R .
C2 C 0.9105(2) 0.1174(3) 0.58026(12) 0.0403(7) Uani 1 d . .
H2A H 0.8707(2) 0.1040(3) 0.60816(12) 0.054 Uiso 1 calc R .
H2B H 0.9735(2) 0.1042(3) 0.59306(12) 0.054 Uiso 1 calc R .
C3 C 0.8873(2) 0.3371(3) 0.60365(11) 0.0354(7) Uani 1 d . .
H3A H 0.8794(2) 0.4204(3) 0.58921(11) 0.047 Uiso 1 calc R .
H3B H 0.9437(2) 0.3379(3) 0.62506(11) 0.047 Uiso 1 calc R .
C4 C 0.8091(2) 0.3126(3) 0.63713(11) 0.0334(6) Uani 1 d . .
C5 C 0.8234(2) 0.3293(3) 0.68963(12) 0.0404(7) Uani 1 d . .
H5 H 0.8825(2) 0.3459(3) 0.70310(12) 0.054 Uiso 1 calc R .
C6 C 0.7520(2) 0.3217(3) 0.72236(12) 0.0440(8) Uani 1 d . .
C7 C 0.6645(2) 0.2990(4) 0.70004(12) 0.0458(8) Uani 1 d . .
H7 H 0.6158(2) 0.2938(4) 0.72137(12) 0.061 Uiso 1 calc R .
C8 C 0.6455(2) 0.2838(3) 0.64783(11) 0.0383(7) Uani 1 d . .
C9 C 0.7208(2) 0.2867(3) 0.61617(11) 0.0326(6) Uani 1 d . .
C10 C 0.7659(3) 0.3359(4) 0.78044(13) 0.0548(10) Uani 1 d . .
C11 C 0.7504(4) 0.2087(5) 0.8055(2) 0.086(2) Uani 1 d . .
H11A H 0.7534(26) 0.2185(8) 0.8419(2) 0.129 Uiso 1 calc R .
H11B H 0.7969(16) 0.1509(11) 0.7960(12) 0.129 Uiso 1 calc R .
H11C H 0.6910(11) 0.1769(17) 0.7944(11) 0.129 Uiso 1 calc R .
C12 C 0.8619(3) 0.3852(6) 0.7961(2) 0.096(2) Uani 1 d . .
H12A H 0.9072(3) 0.3257(19) 0.7864(15) 0.143 Uiso 1 calc R .
H12B H 0.8671(11) 0.3969(40) 0.8324(3) 0.143 Uiso 1 calc R .
H12C H 0.8717(11) 0.4639(20) 0.7795(13) 0.143 Uiso 1 calc R .
C13 C 0.6965(3) 0.4292(4) 0.80053(15) 0.0666(12) Uani 1 d . .
H13A H 0.7024(15) 0.4311(22) 0.8371(2) 0.100 Uiso 1 calc R .
H13B H 0.6354(3) 0.4036(16) 0.7897(10) 0.100 Uiso 1 calc R .
H13C H 0.7082(13) 0.5113(7) 0.7873(9) 0.100 Uiso 1 calc R .
C14 C 0.5460(2) 0.2774(4) 0.62524(13) 0.0485(9) Uani 1 d . .
C15 C 0.5289(3) 0.1587(4) 0.5930(2) 0.0602(10) Uani 1 d . .
H15A H 0.4655(5) 0.1557(14) 0.5810(9) 0.090 Uiso 1 calc R .
H15B H 0.5432(19) 0.0859(4) 0.6135(3) 0.090 Uiso 1 calc R .
H15C H 0.5672(14) 0.1602(13) 0.5644(6) 0.090 Uiso 1 calc R .
C16 C 0.4760(3) 0.2769(6) 0.6669(2) 0.084(2) Uani 1 d . .
H16A H 0.4149(3) 0.2748(38) 0.6513(2) 0.126 Uiso 1 calc R .
H16B H 0.4836(18) 0.3513(17) 0.6873(9) 0.126 Uiso 1 calc R .
H16C H 0.4858(17) 0.2042(19) 0.6881(9) 0.126 Uiso 1 calc R .
C17 C 0.5282(3) 0.3929(4) 0.5918(2) 0.0630(11) Uani 1 d . .
H17A H 0.4653(6) 0.3931(15) 0.5789(9) 0.095 Uiso 1 calc R .
H17B H 0.5679(14) 0.3911(14) 0.5638(6) 0.095 Uiso 1 calc R .
H17C H 0.5402(19) 0.4673(4) 0.6117(3) 0.095 Uiso 1 calc R .
C18 C 0.7748(2) -0.0277(3) 0.46901(12) 0.0399(7) Uani 1 d . .
H18A H 0.7093(2) -0.0258(3) 0.46014(12) 0.053 Uiso 1 calc R .
H18B H 0.7912(2) -0.1146(3) 0.47564(12) 0.053 Uiso 1 calc R .
C19 C 0.8238(2) 0.0141(3) 0.42260(11) 0.0341(6) Uani 1 d . .
C20 C 0.8598(2) 0.1345(3) 0.41644(11) 0.0314(6) Uani 1 d . .
C21 C 0.8965(2) 0.1685(3) 0.36921(11) 0.0321(6) Uani 1 d . .
C22 C 0.8935(2) 0.0788(3) 0.33088(12) 0.0376(7) Uani 1 d . .
H22 H 0.9167(2) 0.1006(3) 0.29977(12) 0.050 Uiso 1 calc R .
C23 C 0.8580(2) -0.0424(3) 0.33593(12) 0.0372(7) Uani 1 d . .
C24 C 0.8239(2) -0.0720(3) 0.38255(12) 0.0373(7) Uani 1 d . .
H24 H 0.8003(2) -0.1519(3) 0.38738(12) 0.050 Uiso 1 calc R .
C25 C 0.9391(2) 0.2982(3) 0.36091(11) 0.0358(7) Uani 1 d . .
C26 C 0.8739(3) 0.4049(3) 0.37423(13) 0.0470(8) Uani 1 d . .
H26A H 0.9001(8) 0.4840(3) 0.3653(9) 0.071 Uiso 1 calc R .
H26B H 0.8647(13) 0.4035(14) 0.4102(2) 0.071 Uiso 1 calc R .
H26C H 0.8159(6) 0.3940(13) 0.3556(7) 0.071 Uiso 1 calc R .
C27 C 0.9634(3) 0.3189(3) 0.30545(13) 0.0491(9) Uani 1 d . .
H27A H 0.9890(17) 0.4013(10) 0.3019(2) 0.074 Uiso 1 calc R .
H27B H 0.9090(4) 0.3112(24) 0.2834(2) 0.074 Uiso 1 calc R .
H27C H 1.0076(14) 0.2572(15) 0.2963(3) 0.074 Uiso 1 calc R .
C28 C 1.0284(2) 0.3084(3) 0.39406(13) 0.0471(8) Uani 1 d . .
H28A H 1.0587(9) 0.3858(11) 0.3867(7) 0.071 Uiso 1 calc R .
H28B H 1.0678(8) 0.2392(13) 0.3868(7) 0.071 Uiso 1 calc R .
H28C H 1.0147(3) 0.3066(24) 0.42940(13) 0.071 Uiso 1 calc R .
C29 C 0.8555(2) -0.1338(3) 0.29087(13) 0.0465(8) Uani 1 d . .
C30 C 0.7955(5) -0.0824(6) 0.2483(2) 0.129(3) Uani 1 d . .
H30A H 0.8205(21) -0.0045(28) 0.2370(14) 0.194 Uiso 1 calc R .
H30B H 0.7350(11) -0.0682(50) 0.2598(7) 0.194 Uiso 1 calc R .
H30C H 0.7922(32) -0.1412(24) 0.2205(9) 0.194 Uiso 1 calc R .
C31 C 0.9533(4) -0.1484(6) 0.2720(2) 0.101(2) Uani 1 d . .
H31A H 0.9945(7) -0.1736(41) 0.2999(4) 0.151 Uiso 1 calc R .
H31B H 0.9733(12) -0.0697(12) 0.2586(16) 0.151 Uiso 1 calc R .
H31C H 0.9530(7) -0.2110(31) 0.2457(12) 0.151 Uiso 1 calc R .
C32 C 0.8239(7) -0.2616(5) 0.3051(2) 0.147(3) Uani 1 d . .
H32A H 0.8623(28) -0.2928(26) 0.3331(17) 0.220 Uiso 1 calc R .
H32B H 0.8275(46) -0.3169(17) 0.2764(9) 0.220 Uiso 1 calc R .
H32C H 0.7614(15) -0.2572(12) 0.3149(24) 0.220 Uiso 1 calc R .
C33 C 0.7263(2) -0.0100(3) 0.55359(13) 0.0453(8) Uani 1 d . .
H33A H 0.6645(3) -0.0015(21) 0.5395(4) 0.068 Uiso 1 calc R .
H33B H 0.7327(12) 0.0344(15) 0.5854(3) 0.068 Uiso 1 calc R .
H33C H 0.7399(11) -0.0973(6) 0.5593(7) 0.068 Uiso 1 calc R .
C34 C 0.9844(2) 0.2866(4) 0.53692(12) 0.0444(8) Uani 1 d . .
H34A H 0.9753(6) 0.3676(10) 0.5215(8) 0.067 Uiso 1 calc R .
H34B H 0.9986(9) 0.2265(12) 0.5113(7) 0.067 Uiso 1 calc R .
H34C H 1.0343(4) 0.2907(23) 0.5623(2) 0.067 Uiso 1 calc R .
C35 C 0.7218(2) 0.5282(3) 0.49684(13) 0.0404(7) Uani 1 d . .
H35 H 0.6592(2) 0.4945(3) 0.49420(13) 0.054 Uiso 1 calc R .
C36 C 0.7355(3) 0.5988(4) 0.5469(2) 0.0583(10) Uani 1 d . .
H36A H 0.6911(13) 0.6652(17) 0.5479(5) 0.087 Uiso 1 calc R .
H36B H 0.7963(7) 0.6337(22) 0.5496(5) 0.087 Uiso 1 calc R .
H36C H 0.7277(19) 0.5422(7) 0.5748(2) 0.087 Uiso 1 calc R .
C37 C 0.7357(3) 0.6104(3) 0.4510(2) 0.0527(9) Uani 1 d . .
H37A H 0.6934(12) 0.6795(14) 0.4509(6) 0.079 Uiso 1 calc R .
H37B H 0.7250(17) 0.5621(7) 0.4204(2) 0.079 Uiso 1 calc R .
H37C H 0.7975(6) 0.6419(20) 0.4527(5) 0.079 Uiso 1 calc R .
C38 C 0.6037(3) 0.2356(7) 0.4245(2) 0.103(2) Uani 1 d . .
H38 H 0.6100(3) 0.3259(7) 0.4185(2) 0.137 Uiso 1 calc R .
C39 C 0.5112(3) 0.2363(7) 0.4419(2) 0.109(2) Uani 1 d . .
H39A H 0.5058(10) 0.3010(30) 0.4670(14) 0.163 Uiso 1 calc R .
H39B H 0.4981(12) 0.1563(16) 0.4567(17) 0.163 Uiso 1 calc R .
H39C H 0.4684(4) 0.2519(47) 0.4135(4) 0.163 Uiso 1 calc R .
C40 C 0.6220(4) 0.1949(9) 0.3773(2) 0.152(4) Uani 1 d . .
H40A H 0.5710(20) 0.2139(60) 0.3539(6) 0.228 Uiso 1 calc R .
H40B H 0.6320(46) 0.1058(13) 0.3781(6) 0.228 Uiso 1 calc R .
H40C H 0.6762(28) 0.2361(48) 0.3664(11) 0.228 Uiso 1 calc R .

loop_
_atom_type_symbol
_atom_type_description
_atom_type_scat_dispersion_real
_atom_type_scat_dispersion_imag
_atom_type_scat_source
C C 0.0033 0.0016 'International Tables Vol C Tables 4.2.6.8 and 6.1.1.4'
H H 0.0000 0.0000 'International Tables Vol C Tables 4.2.6.8 and 6.1.1.4'
N N 0.0061 0.0033 'International Tables Vol C Tables 4.2.6.8 and 6.1.1.4'
O O 0.0106 0.0060 'International Tables Vol C Tables 4.2.6.8 and 6.1.1.4'
Ti Ti 0.2776 0.4457 'International Tables Vol C Tables 4.2.6.8 and 6.1.1.4'

loop_
_geom_angle_atom_site_label_1
_geom_angle_atom_site_label_2
_geom_angle_atom_site_label_3
_geom_angle
_geom_angle_site_symmetry_1
_geom_angle_site_symmetry_3
_geom_angle_publ_flag
O4 Ti O3 103.65(10) . . ?
O4 Ti O1 95.14(9) . . ?
O3 Ti O1 95.81(9) . . ?
O4 Ti O2 98.03(10) . . ?
O3 Ti O2 93.41(9) . . ?
O1 Ti O2 161.67(9) . . ?
O4 Ti N1 89.09(10) . . ?
O3 Ti N1 165.94(10) . . ?
O1 Ti N1 88.83(9) . . ?
O2 Ti N1 78.73(8) . . ?
O4 Ti N2 165.02(10) . . ?
O3 Ti N2 91.22(9) . . ?
O1 Ti N2 81.35(8) . . ?
O2 Ti N2 82.66(9) . . ?
N1 Ti N2 76.32(9) . . ?
C1 N1 C33 109.8(2) . . ?
C1 N1 C18 110.2(2) . . ?
C33 N1 C18 106.2(2) . . ?
C1 N1 Ti 107.1(2) . . ?
C33 N1 Ti 113.2(2) . . ?
C18 N1 Ti 110.3(2) . . ?
C34 N2 C2 109.2(2) . . ?
C34 N2 C3 106.4(2) . . ?
C2 N2 C3 111.2(2) . . ?
C34 N2 Ti 111.5(2) . . ?
C2 N2 Ti 109.1(2) . . ?
C3 N2 Ti 109.4(2) . . ?
C9 O1 Ti 144.1(2) . . ?
C20 O2 Ti 132.4(2) . . ?
C35 O3 Ti 132.2(2) . . ?
C38 O4 Ti 158.5(3) . . ?
N1 C1 C2 110.8(2) . . ?
N2 C2 C1 110.3(2) . . ?
N2 C3 C4 117.1(2) . . ?
C5 C4 C9 120.0(3) . . ?
C5 C4 C3 118.6(3) . . ?
C9 C4 C3 121.1(3) . . ?
C6 C5 C4 121.8(3) . . ?
C5 C6 C7 116.7(3) . . ?
C5 C6 C10 123.2(3) . . ?
C7 C6 C10 120.1(3) . . ?
C8 C7 C6 124.2(3) . . ?
C7 C8 C9 117.2(3) . . ?
C7 C8 C14 121.1(3) . . ?
C9 C8 C14 121.4(3) . . ?
O1 C9 C4 119.0(3) . . ?
O1 C9 C8 121.0(3) . . ?
C4 C9 C8 120.0(3) . . ?
C11 C10 C12 110.0(4) . . ?
C11 C10 C13 108.1(3) . . ?
C12 C10 C13 107.2(4) . . ?
C11 C10 C6 109.0(3) . . ?
C12 C10 C6 111.7(3) . . ?
C13 C10 C6 110.6(3) . . ?
C17 C14 C15 109.3(3) . . ?
C17 C14 C16 108.3(3) . . ?
C15 C14 C16 107.2(3) . . ?
C17 C14 C8 108.2(3) . . ?
C15 C14 C8 111.7(3) . . ?
C16 C14 C8 112.0(3) . . ?
N1 C18 C19 118.8(2) . . ?
C24 C19 C20 120.0(3) . . ?
C24 C19 C18 115.7(3) . . ?
C20 C19 C18 124.0(3) . . ?
O2 C20 C19 120.3(3) . . ?
O2 C20 C21 120.1(3) . . ?
C19 C20 C21 119.6(3) . . ?
C22 C21 C20 117.3(3) . . ?
C22 C21 C25 120.9(3) . . ?
C20 C21 C25 121.8(3) . . ?
C21 C22 C23 124.3(3) . . ?
C24 C23 C22 116.6(3) . . ?
C24 C23 C29 123.0(3) . . ?
C22 C23 C29 120.4(3) . . ?
C23 C24 C19 122.2(3) . . ?
C28 C25 C27 107.3(3) . . ?
C28 C25 C26 109.7(3) . . ?
C27 C25 C26 106.8(3) . . ?
C28 C25 C21 108.7(2) . . ?
C27 C25 C21 112.3(3) . . ?
C26 C25 C21 111.9(2) . . ?
C30 C29 C32 110.3(5) . . ?
C30 C29 C23 109.6(3) . . ?
C32 C29 C23 112.5(3) . . ?
C30 C29 C31 108.2(4) . . ?
C32 C29 C31 107.0(5) . . ?
C23 C29 C31 109.2(3) . . ?
O3 C35 C37 108.2(3) . . ?
O3 C35 C36 109.8(3) . . ?
C37 C35 C36 112.6(3) . . ?
C40 C38 O4 119.7(4) . . ?
C40 C38 C39 121.7(4) . . ?
O4 C38 C39 112.5(4) . . ?

loop_
_geom_bond_atom_site_label_1
_geom_bond_atom_site_label_2
_geom_bond_distance
_geom_bond_site_symmetry_2
_geom_bond_publ_flag
Ti O4 1.780(2) . ?
Ti O3 1.819(2) . ?
Ti O1 1.905(2) . ?
Ti O2 1.914(2) . ?
Ti N1 2.336(2) . ?
Ti N2 2.353(2) . ?
N1 C1 1.480(4) . ?
N1 C33 1.482(4) . ?
N1 C18 1.486(4) . ?
N2 C34 1.481(4) . ?
N2 C2 1.483(4) . ?
N2 C3 1.484(4) . ?
O1 C9 1.351(3) . ?
O2 C20 1.345(3) . ?
O3 C35 1.425(4) . ?
O4 C38 1.393(4) . ?
C1 C2 1.514(4) . ?
C3 C4 1.501(4) . ?
C4 C5 1.394(4) . ?
C4 C9 1.399(4) . ?
C5 C6 1.388(4) . ?
C6 C7 1.396(5) . ?
C6 C10 1.535(4) . ?
C7 C8 1.393(4) . ?
C8 C9 1.413(4) . ?
C8 C14 1.539(4) . ?
C10 C11 1.528(6) . ?
C10 C12 1.531(6) . ?
C10 C13 1.532(5) . ?
C14 C17 1.525(5) . ?
C14 C15 1.534(5) . ?
C14 C16 1.535(5) . ?
C18 C19 1.513(4) . ?
C19 C24 1.395(4) . ?
C19 C20 1.399(4) . ?
C20 C21 1.424(4) . ?
C21 C22 1.386(4) . ?
C21 C25 1.536(4) . ?
C22 C23 1.400(4) . ?
C23 C24 1.382(4) . ?
C23 C29 1.532(4) . ?
C25 C28 1.529(4) . ?
C25 C27 1.533(4) . ?
C25 C26 1.535(4) . ?
C29 C30 1.486(6) . ?
C29 C32 1.490(6) . ?
C29 C31 1.543(6) . ?
C35 C37 1.510(5) . ?
C35 C36 1.518(5) . ?
C38 C40 1.353(7) . ?
C38 C39 1.446(6) . ?
